data_4112981
loop_
_publ_author_name
'Soji Shimizu'
'Venkataramanarao G. Anand'
'Ryuichiro Taniguchi'
'Ko Furukawa'
'Tatsuhisa Kato'
'Toshihiko Yokoyama'
'Atsuhiro Osuka'

_publ_section_title
;
 Biscopper Complexes of meso-Aryl-Substituted Hexaphyrin: Gable Structures
 and Varying Antiferromagnetic Coupling
;
_journal_name_full 'Journal of the American Chemical Society'
_journal_page_first 12280
_journal_page_last 12281
_journal_paper_doi 10.1021/ja046102x
_journal_volume 126
_journal_year 2004
_chemical_formula_moiety 'C68 H15 Cl7 Cu2 F30 N6 O1.62 '
_chemical_formula_sum 'C68 H15 Cl7 Cu2 F30 N6 O1.62'
_chemical_formula_weight 1887.03
_space_group_IT_number 15
_symmetry_cell_setting monoclinic
_symmetry_Int_Tables_number 15
_symmetry_space_group_name_Hall '-C 2yc'
_symmetry_space_group_name_H-M 'C 1 2/c 1'
_audit_creation_date 2003-09-08
_audit_creation_method 'by CrystalStructure v3.5.1'
_cell_angle_alpha 90
_cell_angle_beta 113.52(9)
_cell_angle_gamma 90
_cell_formula_units_Z 4
_cell_length_a 18.37(3)
_cell_length_b 16.20(2)
_cell_length_c 25.17(4)
_cell_measurement_reflns_used 30011
_cell_measurement_temperature 123.1
_cell_measurement_theta_max 27.6
_cell_measurement_theta_min 3.1
_cell_volume 6868(18)
_computing_cell_refinement PROCESS-AUTO
_computing_data_collection PROCESS-AUTO
_computing_data_reduction CrystalStructure
_computing_publication_material 'CrystalStructure Ver. 3.5.1'
_computing_structure_refinement CRYSTALS
_computing_structure_solution SIR92
_diffrn_detector_area_resol_mean 10.00
_diffrn_measured_fraction_theta_full 0.9946
_diffrn_measured_fraction_theta_max 0.9946
_diffrn_measurement_device_type 'Rigaku RAXIS-RAPID'
_diffrn_measurement_method \w
_diffrn_radiation_type 'Mo K\a'
_diffrn_radiation_wavelength 0.7107
_diffrn_reflns_av_R_equivalents 0.062
_diffrn_reflns_limit_h_max 23
_diffrn_reflns_limit_h_min -23
_diffrn_reflns_limit_k_max 21
_diffrn_reflns_limit_k_min -21
_diffrn_reflns_limit_l_max 32
_diffrn_reflns_limit_l_min -32
_diffrn_reflns_number 30307
_diffrn_reflns_theta_full 27.48
_diffrn_reflns_theta_max 27.48
_exptl_absorpt_coefficient_mu 1.026
_exptl_absorpt_correction_T_max 0.857
_exptl_absorpt_correction_T_min 0.706
_exptl_absorpt_correction_type multi-scan
_exptl_absorpt_process_details
;
    Higashi, T. (1995). Program for Absorption Correction.
    Rigaku Corporation, Tokyo, Japan.
;
_exptl_crystal_colour green
_exptl_crystal_density_diffrn 1.825
_exptl_crystal_description prism
_exptl_crystal_F_000 3699.8
_exptl_crystal_size_max 0.35
_exptl_crystal_size_mid 0.30
_exptl_crystal_size_min 0.15
_refine_diff_density_max 0.97
_refine_diff_density_min -0.81
_refine_ls_extinction_method none
_refine_ls_goodness_of_fit_ref 1.070
_refine_ls_hydrogen_treatment refall
_refine_ls_number_parameters 519
_refine_ls_number_reflns 3456
_refine_ls_R_factor_gt 0.0950
_refine_ls_shift/su_max 0.0000
_refine_ls_structure_factor_coef F
_refine_ls_weighting_details 'w = 1/[0.0080Fo^2^ + 3.0000\s(Fo^2^) + 0.8000]'
_refine_ls_weighting_scheme calc
_refine_ls_wR_factor_ref 0.1350
_reflns_number_gt 3456
_reflns_number_total 7868
_reflns_threshold_expression F^2^>2.0\s(F^2^)
_cod_data_source_file ja046102xsi20040701_063248.cif
_cod_data_source_block '_Cu2-Hexaphyrin'
_cod_original_sg_symbol_H-M 'C 2/c'
_cod_original_formula_sum 'C68 H15 Cl7 Cu2 F30 N6 O1.62 '
_cod_database_code 4112981

loop_
_symmetry_equiv_pos_as_xyz
x,y,z
-x,-y,-z
x+1/2,y+1/2,z
-x+1/2,-y+1/2,-z
-x,y,-z+1/2
x,-y,z+1/2
-x+1/2,y+1/2,-z+1/2
x+1/2,-y+1/2,z+1/2

loop_
_atom_site_label
_atom_site_type_symbol
_atom_site_fract_x
_atom_site_fract_y
_atom_site_fract_z
_atom_site_U_iso_or_equiv
_atom_site_adp_type
_atom_site_occupancy
_atom_site_symmetry_multiplicity
_atom_site_calc_flag
_atom_site_refinement_flags
Cu(1) Cu 0.53361(8) 0.22454(8) 0.32492(5) 0.0492(4) Uani 1.00 1 d .
Cl(1) Cl 0.5000 0.1094(3) 0.2500 0.080(2) Uani 1.00 1 d .
Cl(2) Cl 0.0929(4) 0.3773(6) 0.2344(4) 0.211(4) Uani 1.00 1 d .
Cl(3) Cl 0.0377(8) 0.4576(5) 0.1263(3) 0.248(5) Uani 1.00 1 d .
Cl(4) Cl 0.1815(5) 0.5170(7) 0.2179(4) 0.248(5) Uani 1.00 1 d .
F(1) F 0.3225(6) 0.0933(7) 0.4176(5) 0.129(4) Uani 1.00 1 d .
F(2) F 0.2609(6) 0.0994(7) 0.5020(5) 0.133(4) Uani 1.00 1 d .
F(3) F 0.3308(6) 0.1926(6) 0.5959(5) 0.113(4) Uani 1.00 1 d .
F(4) F 0.4622(6) 0.2847(7) 0.6093(4) 0.121(4) Uani 1.00 1 d .
F(5) F 0.5205(4) 0.2811(5) 0.5272(3) 0.081(3) Uani 1.00 1 d .
F(6) F 0.8207(5) 0.2015(5) 0.5180(4) 0.108(3) Uani 1.00 1 d .
F(7) F 0.9554(4) 0.1236(6) 0.5855(4) 0.115(3) Uani 1.00 1 d .
F(8) F 0.9858(4) -0.0299(4) 0.5570(3) 0.069(2) Uani 1.00 1 d .
F(9) F 0.8857(5) -0.0995(6) 0.4586(4) 0.111(3) Uani 1.00 1 d .
F(10) F 0.7539(5) -0.0180(6) 0.3871(4) 0.109(3) Uani 1.00 1 d .
F(11) F 0.579(1) 0.4612(9) 0.1689(4) 0.188(6) Uani 1.00 1 d .
F(12) F 0.584(1) 0.624(1) 0.1865(5) 0.253(8) Uani 1.00 1 d .
F(13) F 0.625(1) 0.686(1) 0.2967(6) 0.215(8) Uani 1.00 1 d .
F(14) F 0.6580(9) 0.580(1) 0.3866(5) 0.206(7) Uani 1.00 1 d .
F(15) F 0.6612(9) 0.417(1) 0.3694(4) 0.180(6) Uani 1.00 1 d .
O(1) O 0.4612(7) 0.2888(9) 0.2506(5) 0.040(4) Uani 0.50 1 d P
O(2) O 0.079(2) 0.437(2) 0.350(1) 0.09(2) Uiso 0.31 1 d P
N(1) N 0.4335(6) 0.2555(7) 0.3310(4) 0.064(3) Uani 1.00 1 d .
N(2) N 0.5709(5) 0.1660(5) 0.4010(3) 0.042(2) Uani 1.00 1 d .
N(3) N 0.6439(5) 0.2383(7) 0.3362(4) 0.067(3) Uani 1.00 1 d .
C(1) C 0.3801(7) 0.3073(9) 0.2951(5) 0.074(4) Uani 1.00 1 d .
C(2) C 0.3168(8) 0.321(1) 0.3132(6) 0.090(5) Uani 1.00 1 d .
C(3) C 0.3325(7) 0.277(1) 0.3641(6) 0.082(5) Uani 1.00 1 d .
C(4) C 0.4093(7) 0.2359(9) 0.3751(6) 0.072(4) Uani 1.00 1 d .
C(5) C 0.4526(6) 0.1921(7) 0.4225(6) 0.057(4) Uani 1.00 1 d .
C(6) C 0.5267(6) 0.1553(7) 0.4340(5) 0.046(3) Uani 1.00 1 d .
C(7) C 0.5723(7) 0.1062(7) 0.4835(5) 0.053(4) Uani 1.00 1 d .
C(8) C 0.6439(6) 0.0875(7) 0.4788(5) 0.047(3) Uani 1.00 1 d .
C(9) C 0.6411(6) 0.1266(7) 0.4280(4) 0.040(3) Uani 1.00 1 d .
C(10) C 0.7085(6) 0.1384(7) 0.4144(4) 0.045(3) Uani 1.00 1 d .
C(11) C 0.7106(7) 0.1935(8) 0.3724(4) 0.056(4) Uani 1.00 1 d .
C(12) C 0.7794(7) 0.221(1) 0.3637(5) 0.088(5) Uani 1.00 1 d .
C(13) C 0.7543(8) 0.278(1) 0.3237(6) 0.115(6) Uani 1.00 1 d .
C(14) C 0.6714(8) 0.288(1) 0.3064(5) 0.091(5) Uani 1.00 1 d .
C(15) C 0.6116(7) 0.336(2) 0.2577(6) 0.110(6) Uani 1.00 1 d .
C(16) C 0.4214(7) 0.1850(8) 0.4702(6) 0.065(4) Uani 1.00 1 d .
C(17) C 0.3569(8) 0.1399(9) 0.4656(7) 0.082(5) Uani 1.00 1 d .
C(18) C 0.3252(8) 0.142(1) 0.5073(7) 0.081(5) Uani 1.00 1 d .
C(19) C 0.3607(9) 0.192(1) 0.5553(8) 0.088(6) Uani 1.00 1 d .
C(20) C 0.4275(9) 0.2363(9) 0.5619(7) 0.085(5) Uani 1.00 1 d .
C(21) C 0.4563(7) 0.2330(9) 0.5194(6) 0.067(4) Uani 1.00 1 d .
C(22) C 0.7830(6) 0.0936(7) 0.4508(4) 0.045(3) Uani 1.00 1 d .
C(23) C 0.8359(7) 0.1279(8) 0.5015(5) 0.059(4) Uani 1.00 1 d .
C(24) C 0.9053(7) 0.0878(8) 0.5357(6) 0.069(4) Uani 1.00 1 d .
C(25) C 0.9212(6) 0.0110(7) 0.5229(5) 0.057(4) Uani 1.00 1 d .
C(26) C 0.8701(8) -0.0246(8) 0.4716(6) 0.061(4) Uani 1.00 1 d .
C(27) C 0.8031(8) 0.0172(8) 0.4370(5) 0.066(4) Uani 1.00 1 d .
C(28) C 0.6233(7) 0.436(1) 0.2688(5) 0.101(6) Uani 1.00 1 d .
C(29) C 0.6048(7) 0.491(1) 0.2226(4) 0.136(8) Uani 1.00 1 d .
C(30) C 0.6047(9) 0.575(1) 0.2320(6) 0.15(1) Uani 1.00 1 d .
C(31) C 0.6232(9) 0.605(1) 0.2877(8) 0.17(1) Uani 1.00 1 d .
C(32) C 0.6417(7) 0.551(1) 0.3339(5) 0.14(1) Uani 1.00 1 d .
C(33) C 0.6418(7) 0.466(1) 0.3245(4) 0.133(9) Uani 1.00 1 d .
C(34) C 0.088(1) 0.468(2) 0.1972(8) 0.16(1) Uani 1.00 1 d .
H(1) H 0.2725(8) 0.356(1) 0.2942(6) 0.095(6) Uiso 1.00 1 c .
H(2) H 0.3017(7) 0.274(1) 0.3867(6) 0.087(5) Uiso 1.00 1 c .
H(3) H 0.5565(7) 0.0880(7) 0.5132(5) 0.067(4) Uiso 1.00 1 c .
H(4) H 0.6864(6) 0.0551(7) 0.5046(5) 0.055(4) Uiso 1.00 1 c .
H(5) H 0.8323(7) 0.201(1) 0.3827(5) 0.098(6) Uiso 1.00 1 c .
H(6) H 0.7855(8) 0.309(1) 0.3081(6) 0.128(8) Uiso 1.00 1 c .
H(7) H 0.057(1) 0.504(2) 0.2096(8) 0.19(1) Uiso 1.00 1 c .
H(8) H 0.422(9) 0.366(9) 0.231(6) 0.04(4) Uiso 0.50 1 c P

loop_
_atom_site_aniso_label
_atom_site_aniso_U_11
_atom_site_aniso_U_22
_atom_site_aniso_U_33
_atom_site_aniso_U_12
_atom_site_aniso_U_13
_atom_site_aniso_U_23
Cu(1) 0.0540(8) 0.0377(8) 0.0385(7) -0.0001(7) 0.0002(6) 0.0037(6)
Cl(1) 0.159(5) 0.036(2) 0.059(3) 0.0000 0.059(3) 0.0000
Cl(2) 0.153(5) 0.29(1) 0.249(8) 0.137(6) 0.145(6) 0.181(8)
Cl(3) 0.46(2) 0.150(7) 0.098(4) -0.021(8) 0.078(7) -0.008(4)
Cl(4) 0.128(5) 0.37(1) 0.28(1) 0.093(7) 0.116(6) 0.18(1)
F(1) 0.109(7) 0.15(1) 0.156(9) -0.073(7) 0.079(7) -0.091(8)
F(2) 0.102(7) 0.133(9) 0.19(1) -0.052(7) 0.084(7) -0.044(8)
F(3) 0.118(7) 0.123(8) 0.151(8) -0.033(6) 0.109(7) -0.038(7)
F(4) 0.110(7) 0.16(1) 0.126(8) -0.056(7) 0.079(6) -0.086(7)
F(5) 0.063(4) 0.082(5) 0.095(5) -0.019(4) 0.029(4) -0.034(5)
F(6) 0.081(5) 0.062(5) 0.116(7) 0.023(4) -0.030(5) -0.044(5)
F(7) 0.059(4) 0.105(7) 0.115(7) 0.026(4) -0.036(4) -0.064(6)
F(8) 0.051(4) 0.058(4) 0.091(5) 0.017(3) 0.021(4) -0.003(4)
F(9) 0.109(7) 0.076(6) 0.132(8) 0.025(5) 0.032(6) -0.044(5)
F(10) 0.106(6) 0.111(7) 0.076(5) 0.020(5) 0.001(5) -0.058(5)
F(11) 0.25(2) 0.19(1) 0.044(5) 0.01(1) -0.021(7) 0.032(7)
F(12) 0.41(3) 0.16(1) 0.082(8) 0.05(2) -0.01(1) 0.034(8)
F(13) 0.23(2) 0.26(2) 0.103(9) 0.13(2) 0.01(1) -0.01(1)
F(14) 0.19(1) 0.35(2) 0.079(7) 0.09(1) 0.051(8) -0.03(1)
F(15) 0.21(1) 0.28(2) 0.057(6) 0.02(1) 0.068(7) 0.043(8)
O(1) 0.032(6) 0.06(1) 0.029(6) 0.002(6) 0.012(6) -0.002(6)
N(1) 0.051(6) 0.075(8) 0.045(6) 0.019(5) -0.001(5) -0.029(5)
N(2) 0.040(5) 0.033(5) 0.045(5) -0.002(4) 0.009(4) -0.003(4)
N(3) 0.044(5) 0.110(9) 0.034(5) -0.034(6) 0.002(4) 0.009(5)
C(1) 0.048(7) 0.11(1) 0.045(7) 0.033(7) -0.005(6) -0.039(7)
C(2) 0.060(8) 0.12(1) 0.052(8) 0.051(9) -0.012(7) -0.024(8)
C(3) 0.046(7) 0.10(1) 0.067(9) 0.019(8) -0.008(6) -0.034(9)
C(4) 0.040(6) 0.068(9) 0.08(1) 0.009(6) -0.004(7) -0.037(8)
C(5) 0.037(6) 0.044(7) 0.078(9) -0.006(5) 0.011(6) -0.020(6)
C(6) 0.054(7) 0.040(6) 0.051(6) -0.006(5) 0.029(6) -0.003(5)
C(7) 0.069(8) 0.043(7) 0.055(7) 0.005(6) 0.033(6) 0.015(6)
C(8) 0.043(6) 0.050(7) 0.044(6) 0.006(5) 0.012(5) 0.011(5)
C(9) 0.042(6) 0.042(6) 0.034(5) 0.004(5) 0.013(5) 0.007(5)
C(10) 0.038(6) 0.064(8) 0.033(5) -0.014(5) 0.014(5) -0.007(5)
C(11) 0.053(7) 0.081(9) 0.032(5) -0.034(6) 0.014(5) 0.004(6)
C(12) 0.043(6) 0.16(2) 0.040(6) -0.038(9) -0.005(5) 0.036(9)
C(13) 0.047(7) 0.22(2) 0.057(8) -0.06(1) -0.005(6) 0.05(1)
C(14) 0.064(8) 0.14(1) 0.041(6) -0.064(9) -0.005(6) 0.038(8)
C(15) 0.037(7) 0.23(2) 0.047(8) -0.04(1) -0.000(6) 0.06(1)
C(16) 0.059(8) 0.055(8) 0.084(9) 0.007(7) 0.031(7) -0.011(7)
C(17) 0.059(8) 0.07(1) 0.12(1) -0.024(7) 0.037(9) -0.042(9)
C(18) 0.050(7) 0.09(1) 0.12(1) -0.011(8) 0.060(9) -0.03(1)
C(19) 0.071(9) 0.08(1) 0.13(1) 0.005(8) 0.06(1) -0.03(1)
C(20) 0.076(9) 0.07(1) 0.12(1) -0.015(8) 0.05(1) -0.05(1)
C(21) 0.048(7) 0.070(9) 0.089(9) -0.005(7) 0.031(7) -0.033(8)
C(22) 0.036(6) 0.060(8) 0.043(6) 0.002(5) 0.020(5) -0.007(5)
C(23) 0.044(6) 0.050(8) 0.060(7) 0.004(6) -0.002(6) -0.018(6)
C(24) 0.048(7) 0.062(9) 0.068(8) -0.002(6) -0.006(6) -0.024(7)
C(25) 0.040(6) 0.047(7) 0.077(8) 0.004(5) 0.014(6) -0.025(6)
C(26) 0.066(8) 0.043(8) 0.082(9) -0.003(6) 0.039(7) -0.014(7)
C(27) 0.063(8) 0.064(9) 0.060(8) 0.007(7) 0.015(7) -0.028(7)
C(28) 0.045(8) 0.19(2) 0.06(1) 0.01(1) 0.013(7) 0.02(1)
C(29) 0.09(1) 0.23(3) 0.040(9) -0.01(2) -0.017(8) 0.04(1)
C(30) 0.13(2) 0.20(3) 0.10(2) 0.06(2) 0.03(1) -0.01(2)
C(31) 0.12(2) 0.20(3) 0.14(2) 0.09(2) 0.01(2) -0.01(2)
C(32) 0.08(1) 0.28(3) 0.07(1) 0.08(2) 0.03(1) 0.03(2)
C(33) 0.07(1) 0.25(3) 0.07(1) 0.03(2) 0.03(1) 0.02(2)
C(34) 0.19(2) 0.20(2) 0.09(1) 0.14(2) 0.06(1) 0.06(1)

loop_
_atom_type_symbol
_atom_type_description
_atom_type_scat_dispersion_real
_atom_type_scat_dispersion_imag
_atom_type_scat_source
C C 0.003 0.002
;
International Tables for Crystallography
(1992, Vol. C, Tables 4.2.6.8 and 6.1.1.4)
;
N N 0.006 0.003
;
International Tables for Crystallography
(1992, Vol. C, Tables 4.2.6.8 and 6.1.1.4)
;
F F 0.017 0.010
;
International Tables for Crystallography
(1992, Vol. C, Tables 4.2.6.8 and 6.1.1.4)
;
H H 0.000 0.000
;
International Tables for Crystallography
(1992, Vol. C, Table 6.1.1.4)
;
Cu Cu 0.320 1.265
;
International Tables for Crystallography
(1992, Vol. C, Tables 4.2.6.8 and 6.1.1.4)
;
O O 0.011 0.006
;
International Tables for Crystallography
(1992, Vol. C, Tables 4.2.6.8 and 6.1.1.4)
;
Cl Cl 0.148 0.159
;
International Tables for Crystallography
(1992, Vol. C, Tables 4.2.6.8 and 6.1.1.4)
;

loop_
_geom_angle_atom_site_label_1
_geom_angle_atom_site_label_2
_geom_angle_atom_site_label_3
_geom_angle
_geom_angle_publ_flag
Cl(1) Cu(1) O(1) 79.8(4) yes
Cl(1) Cu(1) N(1) 106.6(3) yes
Cl(1) Cu(1) N(2) 104.5(3) yes
Cl(1) Cu(1) N(3) 97.0(3) yes
O(1) Cu(1) N(1) 70.3(5) yes
O(1) Cu(1) N(2) 161.3(5) yes
O(1) Cu(1) N(3) 109.1(5) yes
N(1) Cu(1) N(2) 91.2(4) yes
N(1) Cu(1) N(3) 155.6(5) yes
N(2) Cu(1) N(3) 88.7(4) yes
C(1) N(1) C(4) 107(1) yes
C(1) N(1) Cu(1) 124(1) yes
C(4) N(1) Cu(1) 127.7(7) yes
C(6) N(2) C(9) 108.1(8) yes
C(6) N(2) Cu(1) 125.1(6) yes
C(9) N(2) Cu(1) 126.7(8) yes
C(11) N(3) C(14) 104(1) yes
C(11) N(3) Cu(1) 128.7(9) yes
C(14) N(3) Cu(1) 126.6(8) yes
C(2) C(1) N(1) 110(1) yes
C(3) C(2) H(1) 126(1) no
C(3) C(2) C(1) 108(1) yes
H(1) C(2) C(1) 125(1) no
C(4) C(3) H(2) 127(1) no
C(4) C(3) C(2) 103(1) yes
H(2) C(3) C(2) 128(1) no
C(5) C(4) N(1) 124(1) yes
C(5) C(4) C(3) 125(1) yes
N(1) C(4) C(3) 109(1) yes
C(6) C(5) C(16) 116(1) yes
C(6) C(5) C(4) 126(1) yes
C(16) C(5) C(4) 117(1) yes
C(7) C(6) N(2) 108(1) yes
C(7) C(6) C(5) 126(1) yes
N(2) C(6) C(5) 125(1) yes
C(8) C(7) H(3) 126(1) no
C(8) C(7) C(6) 106(1) yes
H(3) C(7) C(6) 126(1) no
C(9) C(8) H(4) 126(1) no
C(9) C(8) C(7) 106.6(9) yes
H(4) C(8) C(7) 127(1) no
C(10) C(9) N(2) 124(1) yes
C(10) C(9) C(8) 123.9(9) yes
N(2) C(9) C(8) 110(1) yes
C(11) C(10) C(22) 118(1) yes
C(11) C(10) C(9) 123.8(9) yes
C(22) C(10) C(9) 117(1) yes
C(12) C(11) N(3) 109(1) yes
C(12) C(11) C(10) 127(1) yes
N(3) C(11) C(10) 122(1) yes
C(13) C(12) H(5) 126(1) no
C(13) C(12) C(11) 106(1) yes
H(5) C(12) C(11) 127(1) no
C(14) C(13) H(6) 124(1) no
C(14) C(13) C(12) 108(1) yes
H(6) C(13) C(12) 126(1) no
C(15) C(14) N(3) 117(1) yes
C(15) C(14) C(13) 131(1) yes
N(3) C(14) C(13) 111(1) yes
C(28) C(15) C(14) 111(1) yes
C(17) C(16) C(21) 117(1) yes
C(17) C(16) C(5) 124(1) yes
C(21) C(16) C(5) 118(1) yes
C(18) C(17) F(1) 120(1) yes
C(18) C(17) C(16) 122(1) yes
F(1) C(17) C(16) 117(1) yes
C(19) C(18) F(2) 118(1) yes
C(19) C(18) C(17) 118(1) yes
F(2) C(18) C(17) 122(1) yes
C(20) C(19) F(3) 121(1) yes
C(20) C(19) C(18) 119(1) yes
F(3) C(19) C(18) 118(1) yes
C(21) C(20) F(4) 121(1) yes
C(21) C(20) C(19) 119(1) yes
F(4) C(20) C(19) 119(1) yes
F(5) C(21) C(16) 121(1) yes
F(5) C(21) C(20) 116(1) yes
C(16) C(21) C(20) 122(1) yes
C(23) C(22) C(27) 115.8(9) yes
C(23) C(22) C(10) 120(1) yes
C(27) C(22) C(10) 123.7(9) yes
C(24) C(23) F(6) 118(1) yes
C(24) C(23) C(22) 121(1) yes
F(6) C(23) C(22) 119.5(9) yes
C(25) C(24) F(7) 119(1) yes
C(25) C(24) C(23) 121(1) yes
F(7) C(24) C(23) 119(1) yes
C(26) C(25) F(8) 119(1) yes
C(26) C(25) C(24) 118(1) yes
F(8) C(25) C(24) 121(1) yes
C(27) C(26) F(9) 121(1) yes
C(27) C(26) C(25) 119(1) yes
F(9) C(26) C(25) 118(1) yes
F(10) C(27) C(22) 117(1) yes
F(10) C(27) C(26) 118(1) yes
C(22) C(27) C(26) 123(1) yes
C(29) C(28) C(33) 120(1) yes
C(29) C(28) C(15) 120(1) yes
C(33) C(28) C(15) 118(1) yes
C(30) C(29) F(11) 120(1) yes
C(30) C(29) C(28) 119(1) yes
F(11) C(29) C(28) 119(1) yes
C(31) C(30) F(12) 122(1) yes
C(31) C(30) C(29) 120(1) yes
F(12) C(30) C(29) 117(1) yes
C(32) C(31) F(13) 120(1) yes
C(32) C(31) C(30) 120(1) yes
F(13) C(31) C(30) 119(1) yes
C(33) C(32) F(14) 120(1) yes
C(33) C(32) C(31) 119(1) yes
F(14) C(32) C(31) 119(1) yes
F(15) C(33) C(28) 121(1) yes
F(15) C(33) C(32) 118(1) yes
C(28) C(33) C(32) 119(1) yes
H(7) C(34) Cl(2) 105(2) no
H(7) C(34) Cl(3) 105(1) no
H(7) C(34) Cl(4) 104(2) no
Cl(2) C(34) Cl(3) 112(1) yes
Cl(2) C(34) Cl(4) 112(1) yes
Cl(3) C(34) Cl(4) 114(1) yes

loop_
_geom_bond_atom_site_label_1
_geom_bond_atom_site_label_2
_geom_bond_distance
_geom_bond_publ_flag
Cu(1) Cl(1) 2.547(4) yes
Cu(1) O(1) 2.09(1) yes
Cu(1) N(1) 1.97(1) yes
Cu(1) N(2) 1.997(8) yes
Cu(1) N(3) 1.94(1) yes
Cl(2) C(34) 1.72(3) yes
Cl(3) C(34) 1.66(2) yes
Cl(4) C(34) 1.78(3) yes
F(1) C(17) 1.35(2) yes
F(2) C(18) 1.33(2) yes
F(3) C(19) 1.34(3) yes
F(4) C(20) 1.36(2) yes
F(5) C(21) 1.36(2) yes
F(6) C(23) 1.33(2) yes
F(7) C(24) 1.35(1) yes
F(8) C(25) 1.33(1) yes
F(9) C(26) 1.32(2) yes
F(10) C(27) 1.35(1) yes
F(11) C(29) 1.33(1) yes
F(12) C(30) 1.32(2) yes
F(13) C(31) 1.33(3) yes
F(14) C(32) 1.33(2) yes
F(15) C(33) 1.31(2) yes
N(1) C(1) 1.33(2) yes
N(1) C(4) 1.39(2) yes
N(2) C(6) 1.38(2) yes
N(2) C(9) 1.35(1) yes
N(3) C(11) 1.40(1) yes
N(3) C(14) 1.33(2) yes
C(1) C(2) 1.43(2) yes
C(2) C(3) 1.39(2) yes
C(2) H(1) 0.95(2) no
C(3) C(4) 1.48(2) yes
C(3) H(2) 0.95(2) no
C(4) C(5) 1.34(2) yes
C(5) C(6) 1.41(2) yes
C(5) C(16) 1.53(2) yes
C(6) C(7) 1.43(1) yes
C(7) C(8) 1.40(2) yes
C(7) H(3) 0.95(2) no
C(8) C(9) 1.41(2) yes
C(8) H(4) 0.95(1) no
C(9) C(10) 1.42(2) yes
C(10) C(11) 1.40(2) yes
C(10) C(22) 1.49(1) yes
C(11) C(12) 1.44(2) yes
C(12) C(13) 1.31(2) yes
C(12) H(5) 0.95(2) no
C(13) C(14) 1.42(2) yes
C(13) H(6) 0.95(3) no
C(14) C(15) 1.50(2) yes
C(15) C(28) 1.64(3) yes
C(16) C(17) 1.36(2) yes
C(16) C(21) 1.38(2) yes
C(17) C(18) 1.39(3) yes
C(18) C(19) 1.38(2) yes
C(19) C(20) 1.37(2) yes
C(20) C(21) 1.37(3) yes
C(22) C(23) 1.38(1) yes
C(22) C(27) 1.38(2) yes
C(23) C(24) 1.38(2) yes
C(24) C(25) 1.35(2) yes
C(25) C(26) 1.38(2) yes
C(26) C(27) 1.37(2) yes
C(28) C(29) 1.39(2) yes
C(28) C(33) 1.39(2) yes
C(29) C(30) 1.39(3) yes
C(30) C(31) 1.39(2) yes
C(31) C(32) 1.39(2) yes
C(32) C(33) 1.39(3) yes
C(34) H(7) 0.95(4) no

loop_
_geom_contact_atom_site_label_1
_geom_contact_atom_site_label_2
_geom_contact_distance
_geom_contact_publ_flag
_geom_contact_site_symmetry_2
Cu(1) Cu(1) 3.469(2) yes 65502
Cu(1) Cl(1) 2.547(4) yes 55501
Cu(1) O(1) 2.09(1) yes 55501
Cu(1) O(1) 2.20(1) yes 65502
Cu(1) N(1) 1.97(1) yes 55501
Cu(1) N(2) 1.997(8) yes 55501
Cu(1) N(3) 1.94(1) yes 55501
Cu(1) C(1) 2.94(1) yes 55501
Cu(1) C(4) 3.02(2) yes 55501
Cu(1) C(5) 3.38(2) yes 55501
Cu(1) C(6) 3.01(1) yes 55501
Cu(1) C(9) 3.009(9) yes 55501
Cu(1) C(10) 3.401(9) yes 55501
Cu(1) C(11) 3.03(1) yes 55501
Cu(1) C(14) 2.94(2) yes 55501
Cu(1) C(15) 3.18(2) yes 55501
Cu(1) C(15) 3.20(2) yes 65502
Cu(1) H(8) 3.338(1) no 55501
Cu(1) H(8) 2.964(1) no 65502
Cl(1) Cu(1) 2.547(4) yes 55501
Cl(1) Cu(1) 2.547(4) yes 65502
Cl(1) O(1) 2.99(2) yes 55501
Cl(1) O(1) 2.99(2) yes 65502
Cl(1) N(3) 3.39(1) yes 55501
Cl(1) N(3) 3.39(1) yes 65502
Cl(2) Cl(3) 2.81(1) yes 55501
Cl(2) Cl(4) 2.91(1) yes 55501
Cl(2) O(2) 3.17(4) yes 55501
Cl(2) O(2) 3.18(3) yes 55502
Cl(2) H(1) 3.05(1) no 55501
Cl(2) H(6) 3.05(2) no 65502
Cl(2) H(7) 2.17(3) no 55501
Cl(3) Cl(2) 2.81(1) yes 55501
Cl(3) Cl(4) 2.89(1) yes 55501
Cl(3) O(2) 2.47(4) yes 55502
Cl(3) C(6) 3.54(1) yes 55506
Cl(3) H(7) 2.12(2) no 55501
Cl(4) Cl(2) 2.91(1) yes 55501
Cl(4) Cl(3) 2.89(1) yes 55501
Cl(4) C(34) 1.78(3) yes 55501
Cl(4) H(1) 3.27(2) no 55501
Cl(4) H(6) 3.54(2) no 65502
Cl(4) H(7) 2.22(3) no 55501
F(1) F(2) 2.78(2) yes 55501
F(1) C(3) 3.30(2) yes 55501
F(1) C(4) 3.22(2) yes 55501
F(1) C(5) 2.84(2) yes 55501
F(1) C(16) 2.31(2) yes 55501
F(1) C(18) 2.37(2) yes 55501
F(1) C(21) 3.56(2) yes 55501
F(1) H(2) 3.01(2) no 55501
F(2) F(1) 2.78(2) yes 55501
F(2) F(3) 2.66(2) yes 55501
F(2) C(17) 2.38(2) yes 55501
F(2) C(19) 2.34(2) yes 55501
F(2) C(20) 3.59(2) yes 55501
F(3) F(2) 2.66(2) yes 55501
F(3) F(4) 2.74(2) yes 55501
F(3) C(18) 2.34(2) yes 55501
F(3) C(20) 2.37(2) yes 55501
F(4) F(3) 2.74(2) yes 55501
F(4) F(5) 2.68(2) yes 55501
F(4) F(12) 2.74(2) yes 56504
F(4) C(19) 2.36(2) yes 55501
F(4) C(21) 2.37(2) yes 55501
F(5) F(4) 2.68(2) yes 55501
F(5) C(5) 2.82(1) yes 55501
F(5) C(6) 3.14(1) yes 55501
F(5) C(7) 3.31(1) yes 55501
F(5) C(16) 2.39(1) yes 55501
F(5) C(17) 3.60(2) yes 55501
F(5) C(19) 3.59(2) yes 55501
F(5) C(20) 2.32(2) yes 55501
F(5) H(3) 3.24(1) no 55501
F(6) F(7) 2.69(1) yes 55501
F(6) C(8) 3.52(1) yes 55501
F(6) C(9) 3.39(1) yes 55501
F(6) C(10) 2.79(1) yes 55501
F(6) C(11) 3.41(1) yes 55501
F(6) C(22) 2.34(1) yes 55501
F(6) C(24) 2.33(2) yes 55501
F(6) C(25) 3.57(1) yes 55501
F(6) C(27) 3.56(2) yes 55501
F(6) H(4) 3.34(1) no 55501
F(6) H(5) 3.49(2) no 55501
F(7) F(6) 2.69(1) yes 55501
F(7) F(8) 2.71(1) yes 55501
F(7) F(11) 2.76(1) yes 55508
F(7) C(23) 2.36(1) yes 55501
F(7) C(25) 2.33(2) yes 55501
F(7) C(26) 3.59(2) yes 55501
F(8) F(7) 2.71(1) yes 55501
F(8) F(9) 2.67(1) yes 55501
F(8) F(11) 2.87(1) yes 55508
F(8) F(12) 3.40(1) yes 55508
F(8) C(24) 2.34(1) yes 55501
F(8) C(26) 2.34(1) yes 55501
F(8) C(27) 3.59(1) yes 55501
F(9) F(8) 2.67(1) yes 55501
F(9) F(10) 2.71(1) yes 55501
F(9) C(24) 3.54(2) yes 55501
F(9) C(25) 2.33(2) yes 55501
F(9) C(27) 2.35(2) yes 55501
F(10) F(9) 2.71(1) yes 55501
F(10) C(9) 3.54(2) yes 55501
F(10) C(10) 2.84(2) yes 55501
F(10) C(11) 3.50(2) yes 55501
F(10) C(22) 2.33(1) yes 55501
F(10) C(23) 3.56(1) yes 55501
F(10) C(25) 3.60(1) yes 55501
F(10) C(26) 2.34(1) yes 55501
F(11) F(12) 2.67(2) yes 55501
F(11) N(1) 3.34(2) yes 65502
F(11) C(1) 2.66(2) yes 65502
F(11) C(2) 2.89(2) yes 65502
F(11) C(15) 2.90(2) yes 55501
F(11) C(28) 2.35(2) yes 55501
F(11) C(30) 2.36(2) yes 55501
F(11) H(1) 3.03(2) no 65502
F(11) H(8) 2.96(1) no 65502
F(12) F(11) 2.67(2) yes 55501
F(12) F(13) 2.76(2) yes 55501
F(12) C(12) 3.59(3) yes 65506
F(12) C(28) 3.59(2) yes 55501
F(12) C(29) 2.32(2) yes 55501
F(12) C(31) 2.37(2) yes 55501
F(12) H(5) 3.02(3) no 65506
F(13) Cl(2) 3.42(2) yes 55505
F(13) F(12) 2.76(2) yes 55501
F(13) F(14) 2.71(2) yes 55501
F(13) C(30) 2.35(2) yes 55501
F(13) C(32) 2.36(3) yes 55501
F(13) H(2) 3.44(2) no 55505
F(14) F(1) 2.81(2) yes 55505
F(14) F(2) 2.78(2) yes 55505
F(14) F(13) 2.71(2) yes 55501
F(14) F(15) 2.68(3) yes 55501
F(14) C(17) 3.53(2) yes 55505
F(14) C(18) 3.50(2) yes 55505
F(14) C(31) 2.35(2) yes 55501
F(14) C(33) 2.36(2) yes 55501
F(15) F(14) 2.68(3) yes 55501
F(15) N(3) 3.00(2) yes 55501
F(15) C(13) 3.30(3) yes 55501
F(15) C(14) 2.67(2) yes 55501
F(15) C(15) 2.90(2) yes 55501
F(15) C(28) 2.36(2) yes 55501
F(15) C(31) 3.59(2) yes 55501
F(15) C(32) 2.31(3) yes 55501
F(15) H(8) 2.52(1) no 65502
O(1) Cu(1) 2.09(1) yes 55501
O(1) Cu(1) 2.20(1) yes 65502
O(1) Cl(1) 2.99(2) yes 55501
O(1) N(1) 2.34(2) yes 55501
O(1) N(1) 3.38(2) yes 65502
O(1) N(3) 3.28(1) yes 55501
O(1) N(3) 2.41(1) yes 65502
O(1) C(1) 2.21(2) yes 55501
O(1) C(1) 3.55(2) yes 65502
O(1) C(14) 3.54(2) yes 55501
O(1) C(14) 2.28(2) yes 65502
O(1) C(15) 2.80(2) yes 55501
O(1) C(28) 2.78(2) yes 65502
O(1) C(33) 3.54(2) yes 65502
O(1) H(8) 1.42(1) no 55501
O(1) H(8) 2.36(1) no 65502
O(2) Cl(2) 3.17(4) yes 55501
O(2) Cl(2) 3.18(3) yes 55502
O(2) Cl(3) 2.47(4) yes 55502
O(2) C(34) 2.86(4) yes 55502
O(2) H(7) 3.56(4) no 55501
O(2) H(7) 2.59(4) no 55502
N(1) Cu(1) 1.97(1) yes 55501
N(1) F(11) 3.34(2) yes 65502
N(1) O(1) 2.34(2) yes 55501
N(1) O(1) 3.38(2) yes 65502
N(1) N(2) 2.83(1) yes 55501
N(1) C(2) 2.27(2) yes 55501
N(1) C(3) 2.34(2) yes 55501
N(1) C(5) 2.42(2) yes 55501
N(1) C(6) 2.96(1) yes 55501
N(1) C(14) 3.26(1) yes 65502
N(1) C(15) 2.43(2) yes 65502
N(1) H(1) 3.17(2) no 55501
N(1) H(2) 3.26(2) no 55501
N(1) H(8) 3.02(1) no 55501
N(2) Cu(1) 1.997(8) yes 55501
N(2) N(1) 2.83(1) yes 55501
N(2) N(3) 2.75(1) yes 55501
N(2) C(4) 3.00(2) yes 55501
N(2) C(5) 2.48(2) yes 55501
N(2) C(7) 2.28(2) yes 55501
N(2) C(8) 2.27(1) yes 55501
N(2) C(10) 2.45(1) yes 55501
N(2) C(11) 2.96(2) yes 55501
N(2) H(3) 3.20(2) no 55501
N(2) H(4) 3.18(1) no 55501
N(3) Cu(1) 1.94(1) yes 55501
N(3) Cl(1) 3.39(1) yes 55501
N(3) F(15) 3.00(2) yes 55501
N(3) O(1) 3.28(1) yes 55501
N(3) O(1) 2.41(1) yes 65502
N(3) N(2) 2.75(1) yes 55501
N(3) C(1) 3.35(2) yes 65502
N(3) C(9) 2.95(2) yes 55501
N(3) C(10) 2.46(1) yes 55501
N(3) C(12) 2.32(2) yes 55501
N(3) C(13) 2.27(2) yes 55501
N(3) C(15) 2.41(2) yes 55501
N(3) C(28) 3.57(2) yes 55501
N(3) H(5) 3.24(2) no 55501
N(3) H(6) 3.17(2) no 55501
N(3) H(8) 2.63(1) no 65502
C(1) Cu(1) 2.94(1) yes 55501
C(1) F(11) 2.66(2) yes 65502
C(1) O(1) 2.21(2) yes 55501
C(1) O(1) 3.55(2) yes 65502
C(1) N(3) 3.35(2) yes 65502
C(1) C(3) 2.29(2) yes 55501
C(1) C(4) 2.19(2) yes 55501
C(1) C(5) 3.48(2) yes 55501
C(1) C(13) 3.06(2) yes 65502
C(1) C(14) 2.36(2) yes 65502
C(1) C(28) 2.62(2) yes 65502
C(1) C(29) 3.03(2) yes 65502
C(1) H(1) 2.12(2) no 55501
C(1) H(2) 3.21(2) no 55501
C(1) H(6) 3.11(2) no 65502
C(1) H(8) 2.25(1) no 55501
C(2) F(11) 2.89(2) yes 65502
C(2) N(1) 2.27(2) yes 55501
C(2) C(4) 2.26(2) yes 55501
C(2) C(5) 3.56(2) yes 55501
C(2) C(13) 3.24(2) yes 65502
C(2) C(14) 3.15(2) yes 65502
C(2) C(15) 2.62(2) yes 65502
C(2) C(28) 3.28(2) yes 65502
C(2) C(29) 3.38(2) yes 65502
C(2) H(2) 2.12(2) no 55501
C(2) H(6) 2.88(2) no 65502
C(2) H(8) 3.42(2) no 55501
C(3) F(1) 3.30(2) yes 55501
C(3) N(1) 2.34(2) yes 55501
C(3) C(1) 2.29(2) yes 55501
C(3) C(5) 2.52(2) yes 55501
C(3) C(16) 2.92(2) yes 55501
C(3) C(17) 3.28(2) yes 55501
C(3) H(1) 2.10(2) no 55501
C(4) Cu(1) 3.02(2) yes 55501
C(4) F(1) 3.22(2) yes 55501
C(4) N(2) 3.00(2) yes 55501
C(4) C(1) 2.19(2) yes 55501
C(4) C(2) 2.26(2) yes 55501
C(4) C(6) 2.45(2) yes 55501
C(4) C(15) 3.59(2) yes 65502
C(4) C(16) 2.46(2) yes 55501
C(4) C(17) 3.21(2) yes 55501
C(4) C(21) 3.38(2) yes 55501
C(4) H(1) 3.19(2) no 55501
C(4) H(2) 2.19(2) no 55501
C(5) Cu(1) 3.38(2) yes 55501
C(5) F(1) 2.84(2) yes 55501
C(5) F(5) 2.82(1) yes 55501
C(5) N(1) 2.42(2) yes 55501
C(5) N(2) 2.48(2) yes 55501
C(5) C(1) 3.48(2) yes 55501
C(5) C(2) 3.56(2) yes 55501
C(5) C(3) 2.52(2) yes 55501
C(5) C(7) 2.54(1) yes 55501
C(5) C(9) 3.57(2) yes 55501
C(5) C(17) 2.55(2) yes 55501
C(5) C(21) 2.50(2) yes 55501
C(5) H(2) 2.87(2) no 55501
C(5) H(3) 2.87(2) no 55501
C(6) Cu(1) 3.01(1) yes 55501
C(6) F(5) 3.14(1) yes 55501
C(6) N(1) 2.96(1) yes 55501
C(6) C(4) 2.45(2) yes 55501
C(6) C(8) 2.27(1) yes 55501
C(6) C(9) 2.22(2) yes 55501
C(6) C(10) 3.58(2) yes 55501
C(6) C(16) 2.49(2) yes 55501
C(6) C(17) 3.52(2) yes 55501
C(6) C(21) 3.18(2) yes 55501
C(6) H(3) 2.14(2) no 55501
C(6) H(4) 3.20(1) no 55501
C(7) F(5) 3.31(1) yes 55501
C(7) N(2) 2.28(2) yes 55501
C(7) C(5) 2.54(1) yes 55501
C(7) C(9) 2.25(2) yes 55501
C(7) C(16) 2.95(2) yes 55501
C(7) C(21) 3.33(2) yes 55501
C(7) H(4) 2.12(2) no 55501
C(8) F(6) 3.52(1) yes 55501
C(8) N(2) 2.27(1) yes 55501
C(8) C(6) 2.27(1) yes 55501
C(8) C(10) 2.50(2) yes 55501
C(8) C(22) 2.91(2) yes 55501
C(8) C(23) 3.40(2) yes 55501
C(8) H(3) 2.11(2) no 55501
C(9) Cu(1) 3.009(9) yes 55501
C(9) F(6) 3.39(1) yes 55501
C(9) F(10) 3.54(2) yes 55501
C(9) N(3) 2.95(2) yes 55501
C(9) C(5) 3.57(2) yes 55501
C(9) C(6) 2.22(2) yes 55501
C(9) C(7) 2.25(2) yes 55501
C(9) C(11) 2.49(2) yes 55501
C(9) C(22) 2.49(1) yes 55501
C(9) C(23) 3.31(1) yes 55501
C(9) C(27) 3.39(2) yes 55501
C(9) H(3) 3.17(2) no 55501
C(9) H(4) 2.11(1) no 55501
C(10) Cu(1) 3.401(9) yes 55501
C(10) F(6) 2.79(1) yes 55501
C(10) F(10) 2.84(2) yes 55501
C(10) N(2) 2.45(1) yes 55501
C(10) N(3) 2.46(1) yes 55501
C(10) C(6) 3.58(2) yes 55501
C(10) C(8) 2.50(2) yes 55501
C(10) C(12) 2.54(2) yes 55501
C(10) C(13) 3.55(2) yes 55501
C(10) C(14) 3.50(2) yes 55501
C(10) C(23) 2.49(1) yes 55501
C(10) C(27) 2.53(2) yes 55501
C(10) H(4) 2.80(2) no 55501
C(10) H(5) 2.88(2) no 55501
C(11) Cu(1) 3.03(1) yes 55501
C(11) F(6) 3.41(1) yes 55501
C(11) F(10) 3.50(2) yes 55501
C(11) N(2) 2.96(2) yes 55501
C(11) C(9) 2.49(2) yes 55501
C(11) C(13) 2.20(2) yes 55501
C(11) C(14) 2.16(2) yes 55501
C(11) C(15) 3.58(2) yes 55501
C(11) C(22) 2.49(1) yes 55501
C(11) C(23) 3.32(1) yes 55501
C(11) C(27) 3.39(2) yes 55501
C(11) H(5) 2.15(2) no 55501
C(11) H(6) 3.12(2) no 55501
C(12) N(3) 2.32(2) yes 55501
C(12) C(10) 2.54(2) yes 55501
C(12) C(14) 2.22(2) yes 55501
C(12) C(22) 2.99(2) yes 55501
C(12) C(23) 3.54(2) yes 55501
C(12) H(6) 2.03(2) no 55501
C(13) F(15) 3.30(3) yes 55501
C(13) N(3) 2.27(2) yes 55501
C(13) C(1) 3.06(2) yes 65502
C(13) C(2) 3.24(2) yes 65502
C(13) C(10) 3.55(2) yes 55501
C(13) C(11) 2.20(2) yes 55501
C(13) C(15) 2.65(2) yes 55501
C(13) C(28) 3.40(2) yes 55501
C(13) H(1) 3.08(2) no 65502
C(13) H(5) 2.03(2) no 55501
C(13) H(8) 3.29(1) no 65502
C(14) Cu(1) 2.94(2) yes 55501
C(14) F(15) 2.67(2) yes 55501
C(14) O(1) 3.54(2) yes 55501
C(14) O(1) 2.28(2) yes 65502
C(14) N(1) 3.26(1) yes 65502
C(14) C(1) 2.36(2) yes 65502
C(14) C(2) 3.15(2) yes 65502
C(14) C(10) 3.50(2) yes 55501
C(14) C(11) 2.16(2) yes 55501
C(14) C(12) 2.22(2) yes 55501
C(14) C(28) 2.60(2) yes 55501
C(14) C(33) 3.00(3) yes 55501
C(14) H(1) 3.28(2) no 65502
C(14) H(5) 3.14(2) no 55501
C(14) H(6) 2.11(2) no 55501
C(14) H(8) 2.03(1) no 65502
C(15) Cu(1) 3.18(2) yes 55501
C(15) Cu(1) 3.20(2) yes 65502
C(15) F(11) 2.90(2) yes 55501
C(15) F(15) 2.90(2) yes 55501
C(15) O(1) 2.80(2) yes 55501
C(15) N(1) 2.43(2) yes 65502
C(15) N(3) 2.41(2) yes 55501
C(15) C(2) 2.62(2) yes 65502
C(15) C(4) 3.59(2) yes 65502
C(15) C(11) 3.58(2) yes 55501
C(15) C(13) 2.65(2) yes 55501
C(15) C(28) 1.64(3) yes 55501
C(15) C(29) 2.64(3) yes 55501
C(15) C(33) 2.61(3) yes 55501
C(15) H(1) 2.93(2) no 65502
C(15) H(6) 2.96(2) no 55501
C(15) H(8) 3.31(1) no 55501
C(16) F(1) 2.31(2) yes 55501
C(16) F(5) 2.39(1) yes 55501
C(16) C(3) 2.92(2) yes 55501
C(16) C(4) 2.46(2) yes 55501
C(16) C(6) 2.49(2) yes 55501
C(16) C(7) 2.95(2) yes 55501
C(16) C(18) 2.41(2) yes 55501
C(16) C(19) 2.79(3) yes 55501
C(16) C(20) 2.41(2) yes 55501
C(16) H(2) 2.76(2) no 55501
C(16) H(3) 2.77(2) no 55501
C(17) F(2) 2.38(2) yes 55501
C(17) F(5) 3.60(2) yes 55501
C(17) C(3) 3.28(2) yes 55501
C(17) C(4) 3.21(2) yes 55501
C(17) C(5) 2.55(2) yes 55501
C(17) C(6) 3.52(2) yes 55501
C(17) C(19) 2.39(3) yes 55501
C(17) C(20) 2.73(2) yes 55501
C(17) C(21) 2.34(2) yes 55501
C(17) H(2) 2.84(2) no 55501
C(17) H(3) 3.47(2) no 55501
C(18) F(1) 2.37(2) yes 55501
C(18) F(3) 2.34(2) yes 55501
C(18) C(16) 2.41(2) yes 55501
C(18) C(20) 2.39(2) yes 55501
C(18) C(21) 2.74(2) yes 55501
C(18) H(2) 3.59(2) no 55501
C(19) F(2) 2.34(2) yes 55501
C(19) F(4) 2.36(2) yes 55501
C(19) F(5) 3.59(2) yes 55501
C(19) C(16) 2.79(3) yes 55501
C(19) C(17) 2.39(3) yes 55501
C(19) C(21) 2.37(3) yes 55501
C(20) F(2) 3.59(2) yes 55501
C(20) F(3) 2.37(2) yes 55501
C(20) F(5) 2.32(2) yes 55501
C(20) C(16) 2.41(2) yes 55501
C(20) C(17) 2.73(2) yes 55501
C(20) C(18) 2.39(2) yes 55501
C(21) F(1) 3.56(2) yes 55501
C(21) F(4) 2.37(2) yes 55501
C(21) C(4) 3.38(2) yes 55501
C(21) C(5) 2.50(2) yes 55501
C(21) C(6) 3.18(2) yes 55501
C(21) C(7) 3.33(2) yes 55501
C(21) C(17) 2.34(2) yes 55501
C(21) C(18) 2.74(2) yes 55501
C(21) C(19) 2.37(3) yes 55501
C(21) H(2) 3.48(2) no 55501
C(21) H(3) 3.03(2) no 55501
C(22) F(6) 2.34(1) yes 55501
C(22) F(10) 2.33(1) yes 55501
C(22) C(8) 2.91(2) yes 55501
C(22) C(9) 2.49(1) yes 55501
C(22) C(11) 2.49(1) yes 55501
C(22) C(12) 2.99(2) yes 55501
C(22) C(24) 2.41(1) yes 55501
C(22) C(25) 2.80(1) yes 55501
C(22) C(26) 2.42(2) yes 55501
C(22) H(4) 2.70(2) no 55501
C(22) H(5) 2.83(2) no 55501
C(23) F(7) 2.36(1) yes 55501
C(23) F(10) 3.56(1) yes 55501
C(23) C(8) 3.40(2) yes 55501
C(23) C(9) 3.31(1) yes 55501
C(23) C(10) 2.49(1) yes 55501
C(23) C(11) 3.32(1) yes 55501
C(23) C(12) 3.54(2) yes 55501
C(23) C(25) 2.38(2) yes 55501
C(23) C(26) 2.73(2) yes 55501
C(23) C(27) 2.33(2) yes 55501
C(23) H(4) 3.02(2) no 55501
C(23) H(5) 3.19(2) no 55501
C(24) F(6) 2.33(2) yes 55501
C(24) F(8) 2.34(1) yes 55501
C(24) F(9) 3.54(2) yes 55501
C(24) C(22) 2.41(1) yes 55501
C(24) C(26) 2.35(2) yes 55501
C(24) C(27) 2.70(2) yes 55501
C(25) F(6) 3.57(1) yes 55501
C(25) F(7) 2.33(2) yes 55501
C(25) F(9) 2.33(2) yes 55501
C(25) F(10) 3.60(1) yes 55501
C(25) C(22) 2.80(1) yes 55501
C(25) C(23) 2.38(2) yes 55501
C(25) C(27) 2.38(1) yes 55501
C(26) F(7) 3.59(2) yes 55501
C(26) F(8) 2.34(1) yes 55501
C(26) F(10) 2.34(1) yes 55501
C(26) C(22) 2.42(2) yes 55501
C(26) C(23) 2.73(2) yes 55501
C(26) C(24) 2.35(2) yes 55501
C(27) F(6) 3.56(2) yes 55501
C(27) F(8) 3.59(1) yes 55501
C(27) F(9) 2.35(2) yes 55501
C(27) C(9) 3.39(2) yes 55501
C(27) C(10) 2.53(2) yes 55501
C(27) C(11) 3.39(2) yes 55501
C(27) C(23) 2.33(2) yes 55501
C(27) C(24) 2.70(2) yes 55501
C(27) C(25) 2.38(1) yes 55501
C(27) H(4) 3.28(2) no 55501
C(27) H(5) 3.41(2) no 55501
C(28) F(11) 2.35(2) yes 55501
C(28) F(12) 3.59(2) yes 55501
C(28) F(15) 2.36(2) yes 55501
C(28) O(1) 2.78(2) yes 65502
C(28) N(3) 3.57(2) yes 55501
C(28) C(1) 2.62(2) yes 65502
C(28) C(2) 3.28(2) yes 65502
C(28) C(13) 3.40(2) yes 55501
C(28) C(14) 2.60(2) yes 55501
C(28) C(15) 1.64(3) yes 55501
C(28) C(30) 2.41(2) yes 55501
C(28) C(31) 2.78(2) yes 55501
C(28) C(32) 2.41(2) yes 55501
C(28) H(1) 3.21(2) no 65502
C(28) H(6) 3.43(2) no 55501
C(28) H(8) 1.41(2) no 65502
C(29) F(12) 2.32(2) yes 55501
C(29) C(1) 3.03(2) yes 65502
C(29) C(2) 3.38(2) yes 65502
C(29) C(15) 2.64(3) yes 55501
C(29) C(31) 2.41(2) yes 55501
C(29) C(32) 2.78(2) yes 55501
C(29) C(33) 2.41(1) yes 55501
C(29) H(1) 3.28(2) no 65502
C(29) H(8) 2.48(2) no 65502
C(30) F(11) 2.36(2) yes 55501
C(30) F(13) 2.35(2) yes 55501
C(30) C(28) 2.41(2) yes 55501
C(30) C(32) 2.41(2) yes 55501
C(30) C(33) 2.78(2) yes 55501
C(31) F(12) 2.37(2) yes 55501
C(31) F(14) 2.35(2) yes 55501
C(31) F(15) 3.59(2) yes 55501
C(31) C(28) 2.78(2) yes 55501
C(31) C(29) 2.41(2) yes 55501
C(31) C(33) 2.41(3) yes 55501
C(32) F(1) 3.22(1) yes 55505
C(32) F(13) 2.36(3) yes 55501
C(32) F(15) 2.31(3) yes 55501
C(32) C(28) 2.41(2) yes 55501
C(32) C(29) 2.78(2) yes 55501
C(32) C(30) 2.41(2) yes 55501
C(32) H(8) 3.39(2) no 65502
C(33) F(14) 2.36(2) yes 55501
C(33) O(1) 3.54(2) yes 65502
C(33) C(14) 3.00(3) yes 55501
C(33) C(15) 2.61(3) yes 55501
C(33) C(29) 2.41(1) yes 55501
C(33) C(30) 2.78(2) yes 55501
C(33) C(31) 2.41(3) yes 55501
C(33) H(8) 2.16(2) no 65502
C(34) Cl(1) 3.37(3) yes 55506
C(34) Cl(4) 1.78(3) yes 55501
C(34) O(2) 2.86(4) yes 55502
C(34) H(6) 3.51(3) no 65502
H(1) Cl(2) 3.05(1) no 55501
H(1) Cl(4) 3.27(2) no 55501
H(1) F(11) 3.03(2) no 65502
H(1) N(1) 3.17(2) no 55501
H(1) C(1) 2.12(2) no 55501
H(1) C(3) 2.10(2) no 55501
H(1) C(4) 3.19(2) no 55501
H(1) C(13) 3.08(2) no 65502
H(1) C(14) 3.28(2) no 65502
H(1) C(15) 2.93(2) no 65502
H(1) C(28) 3.21(2) no 65502
H(1) C(29) 3.28(2) no 65502
H(2) F(1) 3.01(2) no 55501
H(2) N(1) 3.26(2) no 55501
H(2) C(1) 3.21(2) no 55501
H(2) C(2) 2.12(2) no 55501
H(2) C(4) 2.19(2) no 55501
H(2) C(5) 2.87(2) no 55501
H(2) C(16) 2.76(2) no 55501
H(2) C(17) 2.84(2) no 55501
H(2) C(18) 3.59(2) no 55501
H(2) C(21) 3.48(2) no 55501
H(3) Cl(3) 3.09(2) no 55508
H(3) F(5) 3.24(1) no 55501
H(3) N(2) 3.20(2) no 55501
H(3) C(5) 2.87(2) no 55501
H(3) C(6) 2.14(2) no 55501
H(3) C(8) 2.11(2) no 55501
H(3) C(9) 3.17(2) no 55501
H(3) C(16) 2.77(2) no 55501
H(3) C(17) 3.47(2) no 55501
H(3) C(21) 3.03(2) no 55501
H(4) F(6) 3.34(1) no 55501
H(4) N(2) 3.18(1) no 55501
H(4) C(6) 3.20(1) no 55501
H(4) C(7) 2.12(2) no 55501
H(4) C(9) 2.11(1) no 55501
H(4) C(10) 2.80(2) no 55501
H(4) C(22) 2.70(2) no 55501
H(4) C(23) 3.02(2) no 55501
H(4) C(27) 3.28(2) no 55501
H(5) F(6) 3.49(2) no 55501
H(5) N(3) 3.24(2) no 55501
H(5) C(10) 2.88(2) no 55501
H(5) C(11) 2.15(2) no 55501
H(5) C(13) 2.03(2) no 55501
H(5) C(14) 3.14(2) no 55501
H(5) C(22) 2.83(2) no 55501
H(5) C(23) 3.19(2) no 55501
H(5) C(27) 3.41(2) no 55501
H(6) Cl(2) 3.05(2) no 65502
H(6) Cl(4) 3.54(2) no 65502
H(6) N(3) 3.17(2) no 55501
H(6) C(1) 3.11(2) no 65502
H(6) C(2) 2.88(2) no 65502
H(6) C(11) 3.12(2) no 55501
H(6) C(12) 2.03(2) no 55501
H(6) C(14) 2.11(2) no 55501
H(6) C(15) 2.96(2) no 55501
H(6) C(28) 3.43(2) no 55501
H(6) C(34) 3.51(3) no 65502
H(7) Cl(1) 2.43(3) no 55506
H(7) Cl(2) 2.17(3) no 55501
H(7) Cl(3) 2.12(2) no 55501
H(7) Cl(4) 2.22(3) no 55501
H(7) O(2) 3.56(4) no 55501
H(7) O(2) 2.59(4) no 55502
H(8) Cu(1) 3.338(1) no 55501
H(8) Cu(1) 2.964(1) no 65502
H(8) F(11) 2.96(1) no 65502
H(8) F(15) 2.52(1) no 65502
H(8) O(1) 1.42(1) no 55501
H(8) O(1) 2.36(1) no 65502
H(8) N(1) 3.02(1) no 55501
H(8) N(3) 2.63(1) no 65502
H(8) C(1) 2.25(1) no 55501
H(8) C(2) 3.42(2) no 55501
H(8) C(13) 3.29(1) no 65502
H(8) C(14) 2.03(1) no 65502
H(8) C(15) 3.31(1) no 55501
H(8) C(28) 1.41(2) no 65502
H(8) C(29) 2.48(2) no 65502
H(8) C(32) 3.39(2) no 65502
H(8) C(33) 2.16(2) no 65502

loop_
_geom_torsion_atom_site_label_1
_geom_torsion_atom_site_label_2
_geom_torsion_atom_site_label_3
_geom_torsion_atom_site_label_4
_geom_torsion
_geom_torsion_publ_flag
Cl(1) Cu(1) N(1) C(1) -82(1) yes
Cl(1) Cu(1) N(1) C(4) 104(1) yes
O(1) Cu(1) N(1) C(1) -10.7(9) yes
O(1) Cu(1) N(1) C(4) 176(1) yes
N(2) Cu(1) N(1) C(1) 171(1) yes
N(2) Cu(1) N(1) C(4) 0(1) yes
N(3) Cu(1) N(1) C(1) 82(1) yes
N(3) Cu(1) N(1) C(4) -90(1) yes
Cl(1) Cu(1) N(2) C(6) -103.2(8) yes
Cl(1) Cu(1) N(2) C(9) 73.3(8) yes
O(1) Cu(1) N(2) C(6) -2(1) yes
O(1) Cu(1) N(2) C(9) 174.4(6) yes
N(1) Cu(1) N(2) C(6) 4.3(8) yes
N(1) Cu(1) N(2) C(9) -179.2(8) yes
N(3) Cu(1) N(2) C(6) 159.9(8) yes
N(3) Cu(1) N(2) C(9) -23.6(8) yes
Cl(1) Cu(1) N(3) C(11) -83(1) yes
Cl(1) Cu(1) N(3) C(14) 89(1) yes
O(1) Cu(1) N(3) C(11) -165.4(9) yes
O(1) Cu(1) N(3) C(14) 7(1) yes
N(1) Cu(1) N(3) C(11) 110(1) yes
N(1) Cu(1) N(3) C(14) -76(1) yes
N(2) Cu(1) N(3) C(11) 20(1) yes
N(2) Cu(1) N(3) C(14) -166(1) yes
Cu(1) N(1) C(1) C(2) -176(1) yes
C(4) N(1) C(1) C(2) -2(1) yes
Cu(1) N(1) C(4) C(3) 175.8(9) yes
Cu(1) N(1) C(4) C(5) 0(1) yes
C(1) N(1) C(4) C(3) 2(1) yes
C(1) N(1) C(4) C(5) -172(1) yes
Cu(1) N(2) C(6) C(5) -7(1) yes
Cu(1) N(2) C(6) C(7) 176.6(7) yes
C(9) N(2) C(6) C(5) 175(1) yes
C(9) N(2) C(6) C(7) 0(1) yes
Cu(1) N(2) C(9) C(8) -175.7(7) yes
Cu(1) N(2) C(9) C(10) 17(1) yes
C(6) N(2) C(9) C(8) 1(1) yes
C(6) N(2) C(9) C(10) -165.6(9) yes
Cu(1) N(3) C(11) C(10) -10(1) yes
Cu(1) N(3) C(11) C(12) 175(1) yes
C(14) N(3) C(11) C(10) 174(1) yes
C(14) N(3) C(11) C(12) 1(1) yes
Cu(1) N(3) C(14) C(13) -176(1) yes
Cu(1) N(3) C(14) C(15) -2(2) yes
C(11) N(3) C(14) C(13) -1(1) yes
C(11) N(3) C(14) C(15) 171(1) yes
N(1) C(1) C(2) C(3) 1(1) yes
C(1) C(2) C(3) C(4) 0(1) yes
C(2) C(3) C(4) N(1) -1(1) yes
C(2) C(3) C(4) C(5) 173(1) yes
N(1) C(4) C(5) C(6) -3(2) yes
N(1) C(4) C(5) C(16) 172(1) yes
C(3) C(4) C(5) C(6) -177(1) yes
C(3) C(4) C(5) C(16) -1(1) yes
C(4) C(5) C(6) N(2) 7(1) yes
C(4) C(5) C(6) C(7) -177(1) yes
C(16) C(5) C(6) N(2) -169.1(9) yes
C(16) C(5) C(6) C(7) 5(1) yes
C(4) C(5) C(16) C(17) 70(1) yes
C(4) C(5) C(16) C(21) -103(1) yes
C(6) C(5) C(16) C(17) -112(1) yes
C(6) C(5) C(16) C(21) 73(1) yes
N(2) C(6) C(7) C(8) 0(1) yes
C(5) C(6) C(7) C(8) -175(1) yes
C(6) C(7) C(8) C(9) 1(1) yes
C(7) C(8) C(9) N(2) -1(1) yes
C(7) C(8) C(9) C(10) 165(1) yes
N(2) C(9) C(10) C(11) 1(1) yes
N(2) C(9) C(10) C(22) 176(1) yes
C(8) C(9) C(10) C(11) -163(1) yes
C(8) C(9) C(10) C(22) 11(1) yes
C(9) C(10) C(11) N(3) -5(1) yes
C(9) C(10) C(11) C(12) 166(1) yes
C(22) C(10) C(11) N(3) 179(719) yes
C(22) C(10) C(11) C(12) -8(1) yes
C(9) C(10) C(22) C(23) -86(1) yes
C(9) C(10) C(22) C(27) 92(1) yes
C(11) C(10) C(22) C(23) 88(1) yes
C(11) C(10) C(22) C(27) -92(1) yes
N(3) C(11) C(12) C(13) 0(1) yes
C(10) C(11) C(12) C(13) -173(1) yes
C(11) C(12) C(13) C(14) 0(1) yes
C(12) C(13) C(14) N(3) 1(2) yes
C(12) C(13) C(14) C(15) -170(1) yes
N(3) C(14) C(15) C(28) 118(1) yes
C(13) C(14) C(15) C(28) -70(2) yes
C(14) C(15) C(28) C(29) 148(1) yes
C(14) C(15) C(28) C(33) -40(1) yes
C(5) C(16) C(17) F(1) 5(2) yes
C(5) C(16) C(17) C(18) -172(1) yes
C(21) C(16) C(17) F(1) 179(508) yes
C(21) C(16) C(17) C(18) 1(2) yes
C(5) C(16) C(21) F(5) -4(1) yes
C(5) C(16) C(21) C(20) 173(1) yes
C(17) C(16) C(21) F(5) -179(1) yes
C(17) C(16) C(21) C(20) 0(1) yes
F(1) C(17) C(18) F(2) 0(2) yes
F(1) C(17) C(18) C(19) -178(1) yes
C(16) C(17) C(18) F(2) 178(1) yes
C(16) C(17) C(18) C(19) 0(2) yes
F(2) C(18) C(19) F(3) 3(2) yes
F(2) C(18) C(19) C(20) 179(622) yes
C(17) C(18) C(19) F(3) -178(1) yes
C(17) C(18) C(19) C(20) -2(2) yes
F(3) C(19) C(20) F(4) -3(2) yes
F(3) C(19) C(20) C(21) 179(1) yes
C(18) C(19) C(20) F(4) -179(1) yes
C(18) C(19) C(20) C(21) 2(2) yes
F(4) C(20) C(21) F(5) 0(2) yes
F(4) C(20) C(21) C(16) -179(1) yes
C(19) C(20) C(21) F(5) 177(1) yes
C(19) C(20) C(21) C(16) -1(2) yes
C(10) C(22) C(23) F(6) 0(1) yes
C(10) C(22) C(23) C(24) -179(880) yes
C(27) C(22) C(23) F(6) -179(881) yes
C(27) C(22) C(23) C(24) 0(2) yes
C(10) C(22) C(27) F(10) 1(2) yes
C(10) C(22) C(27) C(26) -177(1) yes
C(23) C(22) C(27) F(10) -178(1) yes
C(23) C(22) C(27) C(26) 1(2) yes
F(6) C(23) C(24) F(7) 0(2) yes
F(6) C(23) C(24) C(25) 175(1) yes
C(22) C(23) C(24) F(7) -179(508) yes
C(22) C(23) C(24) C(25) -4(2) yes
F(7) C(24) C(25) F(8) -1(2) yes
F(7) C(24) C(25) C(26) -179(1) yes
C(23) C(24) C(25) F(8) -176(1) yes
C(23) C(24) C(25) C(26) 5(2) yes
F(8) C(25) C(26) F(9) 1(2) yes
F(8) C(25) C(26) C(27) 179(1) yes
C(24) C(25) C(26) F(9) 179(359) yes
C(24) C(25) C(26) C(27) -3(2) yes
F(9) C(26) C(27) F(10) -3(2) yes
F(9) C(26) C(27) C(22) 176(1) yes
C(25) C(26) C(27) F(10) 179(880) yes
C(25) C(26) C(27) C(22) 0(2) yes
C(15) C(28) C(29) F(11) -1(2) yes
C(15) C(28) C(29) C(30) 171(1) yes
C(33) C(28) C(29) F(11) -172(1) yes
C(33) C(28) C(29) C(30) 0(2) yes
C(15) C(28) C(33) F(15) 10(1) yes
C(15) C(28) C(33) C(32) -171(1) yes
C(29) C(28) C(33) F(15) -178(1) yes
C(29) C(28) C(33) C(32) 0(1) yes
F(11) C(29) C(30) F(12) -5(2) yes
F(11) C(29) C(30) C(31) 172(1) yes
C(28) C(29) C(30) F(12) -177(1) yes
C(28) C(29) C(30) C(31) 0(2) yes
F(12) C(30) C(31) F(13) -3(2) yes
F(12) C(30) C(31) C(32) 177(1) yes
C(29) C(30) C(31) F(13) 178(1) yes
C(29) C(30) C(31) C(32) 0(2) yes
F(13) C(31) C(32) F(14) 2(2) yes
F(13) C(31) C(32) C(33) -178(1) yes
C(30) C(31) C(32) F(14) -178(1) yes
C(30) C(31) C(32) C(33) 0(2) yes
F(14) C(32) C(33) F(15) -2(2) yes
F(14) C(32) C(33) C(28) 178(1) yes
C(31) C(32) C(33) F(15) 178(1) yes
C(31) C(32) C(33) C(28) 0(2) yes
